data_4339863
loop_
_publ_author_name
'Sachse, Anna'
'M\"osch-Zanetti, Nadia C'
'Lyashenko, Ganna'
'Wielandt, J. Wolfram'
'Most, Kerstin'
'Magull, J\"org'
'Dall'Antonia, Fabio'
'Pal, Aritra'
'Herbst-Irmer, Regine'

_publ_section_title
;
 Rhenium(V) oxo complexes with acetylacetone derived Schiff bases:
 structure and catalytic epoxidation.
;
_journal_issue 17
_journal_name_full 'Inorganic chemistry'
_journal_page_first 7129
_journal_page_last 7135
_journal_paper_doi 10.1021/ic700381n
_journal_volume 46
_journal_year 2007
_chemical_formula_sum 'C39 H47 Cl2 N O4 P Re'
_chemical_formula_weight 881.85
_chemical_name_systematic
; 
 ? 
;
_space_group_IT_number 2
_symmetry_space_group_name_Hall '-P 1'
_symmetry_space_group_name_H-M 'P -1'
_atom_sites_solution_hydrogens geom
_atom_sites_solution_primary direct
_atom_sites_solution_secondary difmap
_audit_creation_method SHELXL-97
_cell_angle_alpha 109.916(4)
_cell_angle_beta 91.352(4)
_cell_angle_gamma 93.144(3)
_cell_formula_units_Z 4
_cell_length_a 15.6414(7)
_cell_length_b 15.8201(7)
_cell_length_c 16.4334(8)
_cell_measurement_temperature 133(2)
_cell_volume 3813.6(3)
_computing_structure_refinement 'SHELXL-97 (Sheldrick, 1997)'
_computing_structure_solution 'SHELXS-97 (Sheldrick, 1990)'
_diffrn_ambient_temperature 133(2)
_diffrn_measured_fraction_theta_full 0.992
_diffrn_measured_fraction_theta_max 0.992
_diffrn_radiation_monochromator graphite
_diffrn_radiation_source 'fine-focus sealed tube'
_diffrn_radiation_type MoK\a
_diffrn_radiation_wavelength 0.71073
_diffrn_reflns_av_R_equivalents 0.0380
_diffrn_reflns_av_sigmaI/netI 0.0281
_diffrn_reflns_limit_h_max 18
_diffrn_reflns_limit_h_min -18
_diffrn_reflns_limit_k_max 18
_diffrn_reflns_limit_k_min -18
_diffrn_reflns_limit_l_max 19
_diffrn_reflns_limit_l_min -19
_diffrn_reflns_number 46030
_diffrn_reflns_theta_full 24.79
_diffrn_reflns_theta_max 24.79
_diffrn_reflns_theta_min 1.54
_exptl_absorpt_coefficient_mu 3.408
_exptl_crystal_density_diffrn 1.536
_exptl_crystal_density_method 'not measured'
_exptl_crystal_F_000 1776
_refine_diff_density_max 1.086
_refine_diff_density_min -1.208
_refine_diff_density_rms 0.097
_refine_ls_extinction_method none
_refine_ls_goodness_of_fit_ref 1.023
_refine_ls_hydrogen_treatment mixed
_refine_ls_matrix_type full
_refine_ls_number_parameters 797
_refine_ls_number_reflns 13028
_refine_ls_number_restraints 0
_refine_ls_restrained_S_all 1.023
_refine_ls_R_factor_all 0.0355
_refine_ls_R_factor_gt 0.0274
_refine_ls_shift/su_max 0.013
_refine_ls_shift/su_mean 0.000
_refine_ls_structure_factor_coef Fsqd
_refine_ls_weighting_details 'calc w=1/[\s^2^(Fo^2^)+(0.0420P)^2^+5.0286P] where P=(Fo^2^+2Fc^2^)/3'
_refine_ls_weighting_scheme calc
_refine_ls_wR_factor_gt 0.0703
_refine_ls_wR_factor_ref 0.0732
_reflns_number_gt 10994
_reflns_number_total 13028
_reflns_threshold_expression >2sigma(I)
_cod_data_source_file ic700381n_si2.cif
_cod_data_source_block as19
_cod_database_code 4339863

loop_
_symmetry_equiv_pos_as_xyz
'x, y, z'
'-x, -y, -z'

loop_
_atom_site_label
_atom_site_type_symbol
_atom_site_fract_x
_atom_site_fract_y
_atom_site_fract_z
_atom_site_U_iso_or_equiv
_atom_site_adp_type
_atom_site_occupancy
_atom_site_symmetry_multiplicity
_atom_site_calc_flag
_atom_site_refinement_flags
_atom_site_disorder_assembly
_atom_site_disorder_group
Re1 Re 0.109522(9) 0.245752(9) -0.101641(9) 0.01545(5) Uani 1 1 d . . .
Re2 Re -0.374320(9) 0.257202(9) 0.410117(9) 0.01577(5) Uani 1 1 d . . .
N1 N -0.0206(2) 0.2467(2) -0.0674(2) 0.0188(7) Uani 1 1 d . . .
N2 N -0.5036(2) 0.2537(2) 0.4448(2) 0.0187(7) Uani 1 1 d . . .
Cl1 Cl 0.07998(6) 0.36661(6) -0.15439(6) 0.0211(2) Uani 1 1 d . . .
Cl2 Cl 0.13612(7) 0.13759(7) -0.03480(7) 0.0265(2) Uani 1 1 d . . .
Cl3 Cl -0.33962(6) 0.15844(6) 0.48562(6) 0.0222(2) Uani 1 1 d . . .
Cl4 Cl -0.41274(6) 0.36906(6) 0.34794(6) 0.0217(2) Uani 1 1 d . . .
P1 P 0.26663(6) 0.27204(7) -0.10466(6) 0.0178(2) Uani 1 1 d . . .
P2 P -0.21844(6) 0.29142(7) 0.40786(6) 0.0182(2) Uani 1 1 d . . .
O1 O 0.10336(17) 0.17370(18) -0.20466(18) 0.0228(6) Uani 1 1 d . . .
O2 O 0.12520(17) 0.34644(17) 0.01304(18) 0.0199(6) Uani 1 1 d . . .
O3 O -0.37642(18) 0.18082(18) 0.30938(18) 0.0232(6) Uani 1 1 d . . .
O4 O -0.36244(18) 0.36339(17) 0.52146(18) 0.0208(6) Uani 1 1 d . . .
C1 C -0.1540(3) 0.3126(3) -0.0102(3) 0.0331(10) Uani 1 1 d . . .
H1A H -0.1784 0.2532 -0.0473 0.050 Uiso 1 1 calc R . .
H1B H -0.1789 0.3593 -0.0283 0.050 Uiso 1 1 calc R . .
H1C H -0.1670 0.3221 0.0502 0.050 Uiso 1 1 calc R . .
C2 C -0.0588(3) 0.3176(3) -0.0183(3) 0.0227(9) Uani 1 1 d . . .
C3 C -0.0125(3) 0.3997(3) 0.0315(3) 0.0227(9) Uani 1 1 d . . .
H3A H -0.0446 0.4512 0.0551 0.027 Uiso 1 1 calc R . .
C4 C 0.0738(3) 0.4108(3) 0.0483(3) 0.0210(8) Uani 1 1 d . . .
C5 C 0.1169(3) 0.4961(3) 0.1085(3) 0.0278(9) Uani 1 1 d . . .
H5A H 0.1788 0.4899 0.1111 0.042 Uiso 1 1 calc R . .
H5B H 0.0946 0.5089 0.1664 0.042 Uiso 1 1 calc R . .
H5C H 0.1057 0.5457 0.0875 0.042 Uiso 1 1 calc R . .
C6 C -0.0711(3) 0.1612(3) -0.1035(3) 0.0231(9) Uani 1 1 d . . .
C7 C -0.0851(3) 0.1085(3) -0.0508(3) 0.0335(11) Uani 1 1 d . . .
C8 C -0.1297(3) 0.0239(4) -0.0896(4) 0.0486(15) Uani 1 1 d . . .
H8A H -0.1380 -0.0149 -0.0568 0.058 Uiso 1 1 calc R . .
C9 C -0.1617(4) -0.0037(4) -0.1740(5) 0.0571(18) Uani 1 1 d . . .
H9A H -0.1917 -0.0611 -0.1988 0.069 Uiso 1 1 calc R . .
C10 C -0.1504(3) 0.0513(3) -0.2224(4) 0.0388(12) Uani 1 1 d . . .
H10A H -0.1741 0.0319 -0.2801 0.047 Uiso 1 1 calc R . .
C11 C -0.1051(3) 0.1348(3) -0.1889(3) 0.0260(9) Uani 1 1 d . . .
C12 C -0.0970(3) 0.1951(3) -0.2424(3) 0.0329(10) Uani 1 1 d . . .
H12A H -0.1248 0.1643 -0.2998 0.049 Uiso 1 1 calc R . .
H12B H -0.0362 0.2091 -0.2486 0.049 Uiso 1 1 calc R . .
H12C H -0.1247 0.2510 -0.2136 0.049 Uiso 1 1 calc R . .
C13 C -0.0576(3) 0.1405(4) 0.0440(4) 0.0443(13) Uani 1 1 d . . .
H13B H -0.0734 0.0935 0.0682 0.066 Uiso 1 1 calc R . .
H13C H -0.0861 0.1953 0.0748 0.066 Uiso 1 1 calc R . .
H13D H 0.0047 0.1537 0.0505 0.066 Uiso 1 1 calc R . .
C14 C 0.3277(3) 0.3089(3) -0.0009(3) 0.0238(9) Uani 1 1 d . . .
C15 C 0.2978(3) 0.2957(3) 0.0728(3) 0.0286(10) Uani 1 1 d . . .
H15A H 0.2414 0.2696 0.0719 0.034 Uiso 1 1 calc R . .
C16 C 0.3496(3) 0.3206(4) 0.1478(3) 0.0377(11) Uani 1 1 d . . .
H16A H 0.3283 0.3119 0.1983 0.045 Uiso 1 1 calc R . .
C17 C 0.4312(3) 0.3574(4) 0.1498(3) 0.0447(13) Uani 1 1 d . . .
H17A H 0.4668 0.3725 0.2009 0.054 Uiso 1 1 calc R . .
C18 C 0.4616(3) 0.3725(4) 0.0778(4) 0.0498(15) Uani 1 1 d . . .
H18A H 0.5176 0.3997 0.0798 0.060 Uiso 1 1 calc R . .
C19 C 0.4102(3) 0.3479(3) 0.0024(3) 0.0360(11) Uani 1 1 d . . .
H19A H 0.4316 0.3578 -0.0475 0.043 Uiso 1 1 calc R . .
C20 C 0.3002(2) 0.3595(3) -0.1486(3) 0.0207(8) Uani 1 1 d . . .
C21 C 0.2865(3) 0.4484(3) -0.0992(3) 0.0269(9) Uani 1 1 d . . .
H21B H 0.2577 0.4609 -0.0466 0.032 Uiso 1 1 calc R . .
C22 C 0.3143(3) 0.5186(3) -0.1261(3) 0.0311(10) Uani 1 1 d . . .
H22A H 0.3056 0.5789 -0.0913 0.037 Uiso 1 1 calc R . .
C23 C 0.3547(3) 0.5016(3) -0.2032(3) 0.0347(11) Uani 1 1 d . . .
H23B H 0.3729 0.5498 -0.2223 0.042 Uiso 1 1 calc R . .
C24 C 0.3683(3) 0.4141(4) -0.2520(3) 0.0363(11) Uani 1 1 d . . .
H24D H 0.3968 0.4021 -0.3048 0.044 Uiso 1 1 calc R . .
C25 C 0.3410(3) 0.3427(3) -0.2255(3) 0.0289(10) Uani 1 1 d . . .
H25A H 0.3505 0.2826 -0.2602 0.035 Uiso 1 1 calc R . .
C26 C 0.3164(3) 0.1714(3) -0.1709(3) 0.0215(8) Uani 1 1 d . . .
C27 C 0.3879(3) 0.1408(3) -0.1423(3) 0.0351(11) Uani 1 1 d . . .
H27B H 0.4103 0.1698 -0.0846 0.042 Uiso 1 1 calc R . .
C28 C 0.4274(3) 0.0680(3) -0.1970(4) 0.0415(12) Uani 1 1 d . . .
H28B H 0.4761 0.0469 -0.1761 0.050 Uiso 1 1 calc R . .
C29 C 0.3971(3) 0.0258(3) -0.2814(3) 0.0318(10) Uani 1 1 d . . .
H29A H 0.4259 -0.0227 -0.3191 0.038 Uiso 1 1 calc R . .
C30 C 0.3245(3) 0.0545(3) -0.3107(3) 0.0338(11) Uani 1 1 d . . .
H30A H 0.3024 0.0249 -0.3684 0.041 Uiso 1 1 calc R . .
C31 C 0.2840(3) 0.1266(3) -0.2559(3) 0.0314(10) Uani 1 1 d . . .
H31A H 0.2338 0.1458 -0.2762 0.038 Uiso 1 1 calc R . .
C32 C -0.6409(3) 0.3137(3) 0.4952(3) 0.0285(10) Uani 1 1 d . . .
H32A H -0.6621 0.2524 0.4596 0.043 Uiso 1 1 calc R . .
H32B H -0.6678 0.3572 0.4740 0.043 Uiso 1 1 calc R . .
H32C H -0.6551 0.3249 0.5555 0.043 Uiso 1 1 calc R . .
C33 C -0.5452(3) 0.3236(3) 0.4896(3) 0.0201(8) Uani 1 1 d . . .
C34 C -0.5032(3) 0.4089(3) 0.5376(3) 0.0245(9) Uani 1 1 d . . .
H34A H -0.5378 0.4587 0.5585 0.029 Uiso 1 1 calc R . .
C35 C -0.4173(3) 0.4245(3) 0.5559(3) 0.0221(9) Uani 1 1 d . . .
C36 C -0.3783(3) 0.5115(3) 0.6170(3) 0.0306(10) Uani 1 1 d . . .
H36A H -0.3159 0.5086 0.6208 0.046 Uiso 1 1 calc R . .
H36B H -0.4012 0.5226 0.6745 0.046 Uiso 1 1 calc R . .
H36C H -0.3919 0.5604 0.5961 0.046 Uiso 1 1 calc R . .
C37 C -0.5490(2) 0.1651(3) 0.4165(3) 0.0210(8) Uani 1 1 d . . .
C38 C -0.5580(3) 0.1213(3) 0.4777(3) 0.0246(9) Uani 1 1 d . . .
C39 C -0.5966(3) 0.0336(3) 0.4484(4) 0.0341(11) Uani 1 1 d . . .
H39A H -0.6013 0.0014 0.4876 0.041 Uiso 1 1 calc R . .
C40 C -0.6278(3) -0.0068(3) 0.3646(4) 0.0398(13) Uani 1 1 d . . .
H40A H -0.6538 -0.0663 0.3463 0.048 Uiso 1 1 calc R . .
C41 C -0.6215(3) 0.0393(3) 0.3062(3) 0.0343(11) Uani 1 1 d . . .
H41A H -0.6445 0.0111 0.2486 0.041 Uiso 1 1 calc R . .
C42 C -0.5817(3) 0.1265(3) 0.3307(3) 0.0254(9) Uani 1 1 d . . .
C43 C -0.5780(3) 0.1760(3) 0.2677(3) 0.0371(11) Uani 1 1 d . . .
H43A H -0.6042 0.1372 0.2117 0.056 Uiso 1 1 calc R . .
H43B H -0.5181 0.1924 0.2604 0.056 Uiso 1 1 calc R . .
H43C H -0.6093 0.2307 0.2897 0.056 Uiso 1 1 calc R . .
C44 C -0.5319(3) 0.1659(3) 0.5716(3) 0.0302(10) Uani 1 1 d . . .
H44A H -0.5438 0.1236 0.6025 0.045 Uiso 1 1 calc R . .
H44B H -0.5644 0.2193 0.5964 0.045 Uiso 1 1 calc R . .
H44C H -0.4705 0.1839 0.5775 0.045 Uiso 1 1 calc R . .
C45 C -0.1594(3) 0.3424(3) 0.5121(3) 0.0212(8) Uani 1 1 d . . .
C46 C -0.1869(3) 0.3314(3) 0.5879(3) 0.0235(9) Uani 1 1 d . . .
H46A H -0.2405 0.3000 0.5877 0.028 Uiso 1 1 calc R . .
C47 C -0.1365(3) 0.3660(3) 0.6637(3) 0.0278(9) Uani 1 1 d . . .
H47A H -0.1559 0.3589 0.7155 0.033 Uiso 1 1 calc R . .
C48 C -0.0577(3) 0.4111(3) 0.6645(3) 0.0329(10) Uani 1 1 d . . .
H48A H -0.0226 0.4336 0.7163 0.040 Uiso 1 1 calc R . .
C49 C -0.0306(3) 0.4230(4) 0.5898(3) 0.0384(12) Uani 1 1 d . . .
H49A H 0.0229 0.4548 0.5903 0.046 Uiso 1 1 calc R . .
C50 C -0.0811(3) 0.3889(3) 0.5136(3) 0.0288(10) Uani 1 1 d . . .
H50A H -0.0620 0.3973 0.4623 0.035 Uiso 1 1 calc R . .
C51 C -0.1932(3) 0.3737(3) 0.3550(3) 0.0267(10) Uani 1 1 d . . .
C52 C -0.1549(3) 0.3528(4) 0.2766(3) 0.0379(12) Uani 1 1 d . . .
H52A H -0.1400 0.2931 0.2465 0.045 Uiso 1 1 calc R . .
C53 C -0.1379(3) 0.4225(5) 0.2417(4) 0.0514(17) Uani 1 1 d . . .
H53A H -0.1117 0.4092 0.1876 0.062 Uiso 1 1 calc R . .
C54 C -0.1593(3) 0.5091(5) 0.2856(4) 0.0516(17) Uani 1 1 d . . .
H54A H -0.1482 0.5550 0.2612 0.062 Uiso 1 1 calc R . .
C55 C -0.1962(3) 0.5296(4) 0.3639(4) 0.0460(15) Uani 1 1 d . . .
H55A H -0.2095 0.5897 0.3947 0.055 Uiso 1 1 calc R . .
C56 C -0.2142(3) 0.4620(3) 0.3982(4) 0.0335(11) Uani 1 1 d . . .
H56A H -0.2412 0.4760 0.4520 0.040 Uiso 1 1 calc R . .
C57 C -0.1617(3) 0.1922(3) 0.3515(3) 0.0249(9) Uani 1 1 d . . .
C58 C -0.0894(4) 0.1706(3) 0.3865(4) 0.0470(14) Uani 1 1 d . . .
H58A H -0.0693 0.2065 0.4435 0.056 Uiso 1 1 calc R . .
C59 C -0.0449(5) 0.0971(4) 0.3400(4) 0.0618(18) Uani 1 1 d . . .
H59A H 0.0058 0.0837 0.3647 0.074 Uiso 1 1 calc R . .
C60 C -0.0744(4) 0.0437(3) 0.2580(4) 0.0484(14) Uani 1 1 d . . .
H60A H -0.0441 -0.0065 0.2259 0.058 Uiso 1 1 calc R . .
C61 C -0.1476(4) 0.0633(4) 0.2231(4) 0.0525(16) Uani 1 1 d . . .
H61A H -0.1684 0.0259 0.1668 0.063 Uiso 1 1 calc R . .
C62 C -0.1919(3) 0.1372(4) 0.2689(4) 0.0464(14) Uani 1 1 d . . .
H62A H -0.2427 0.1503 0.2440 0.056 Uiso 1 1 calc R . .
O1L O 0.2165(4) 0.3231(4) 0.3265(4) 0.0838(15) Uiso 1 1 d . . .
C1LA C 0.1836(10) 0.2460(10) 0.2965(11) 0.063(4) Uiso 0.50 1 d P A 1
H1L1 H 0.1601 0.2275 0.3437 0.076 Uiso 0.50 1 calc PR A 1
H1L2 H 0.2275 0.2041 0.2684 0.076 Uiso 0.50 1 calc PR A 1
C2LA C 0.1165(9) 0.2418(9) 0.2346(10) 0.061(3) Uiso 0.50 1 d P A 1
H2L1 H 0.0654 0.2069 0.2438 0.074 Uiso 0.50 1 calc PR A 1
H2L2 H 0.1354 0.2114 0.1752 0.074 Uiso 0.50 1 calc PR A 1
C1LB C 0.1539(10) 0.2606(11) 0.3307(12) 0.071(4) Uiso 0.50 1 d P A 2
H1L3 H 0.1340 0.2779 0.3906 0.085 Uiso 0.50 1 calc PR A 2
H1L4 H 0.1783 0.2011 0.3165 0.085 Uiso 0.50 1 calc PR A 2
C2LB C 0.0747(12) 0.2528(12) 0.2661(12) 0.083(5) Uiso 0.50 1 d P A 2
H2L3 H 0.0736 0.1971 0.2147 0.099 Uiso 0.50 1 calc PR A 2
H2L4 H 0.0195 0.2559 0.2949 0.099 Uiso 0.50 1 calc PR A 2
C3L C 0.0955(6) 0.3320(6) 0.2448(6) 0.092(3) Uiso 1 1 d . . .
H3A H 0.0389 0.3451 0.2701 0.111 Uiso 0.50 1 calc PR A 1
H3B H 0.0961 0.3430 0.1890 0.111 Uiso 0.50 1 calc PR A 1
H3C H 0.0447 0.3680 0.2503 0.111 Uiso 0.50 1 calc PR A 2
H3D H 0.1137 0.3149 0.1843 0.111 Uiso 0.50 1 calc PR A 2
C4L C 0.1659(7) 0.3854(7) 0.3053(8) 0.113(3) Uiso 1 1 d . A .
H4L1 H 0.2011 0.4211 0.2776 0.136 Uiso 1 1 calc R . .
H4L2 H 0.1424 0.4273 0.3583 0.136 Uiso 1 1 calc R . .
O2L O 0.7210(4) 0.3472(4) -0.1791(4) 0.0871(16) Uiso 1 1 d . C .
C5L C 0.6627(6) 0.4141(6) -0.1727(7) 0.096(3) Uiso 1 1 d . . .
H5A H 0.6484 0.4446 -0.1117 0.116 Uiso 0.50 1 calc PR B 1
H5B H 0.6869 0.4599 -0.1961 0.116 Uiso 0.50 1 calc PR B 1
H5C H 0.6520 0.4203 -0.2299 0.116 Uiso 0.50 1 calc PR B 2
H5D H 0.6861 0.4730 -0.1316 0.116 Uiso 0.50 1 calc PR B 2
C6LA C 0.5902(10) 0.3664(10) -0.2227(11) 0.071(4) Uiso 0.50 1 d P C 1
H6L1 H 0.5979 0.3558 -0.2849 0.085 Uiso 0.50 1 calc PR C 1
H6L2 H 0.5384 0.4002 -0.2048 0.085 Uiso 0.50 1 calc PR C 1
C6LB C 0.5844(14) 0.3856(14) -0.1420(16) 0.115(7) Uiso 0.50 1 d P C 2
H6L3 H 0.5344 0.4164 -0.1533 0.138 Uiso 0.50 1 calc PR C 2
H6L4 H 0.5892 0.3926 -0.0798 0.138 Uiso 0.50 1 calc PR C 2
C7L C 0.5826(7) 0.2790(7) -0.2060(8) 0.109(3) Uiso 1 1 d . . .
H7A H 0.5652 0.2861 -0.1466 0.131 Uiso 0.50 1 calc PR C 1
H7B H 0.5444 0.2325 -0.2493 0.131 Uiso 0.50 1 calc PR C 1
H7C H 0.5551 0.2387 -0.1781 0.131 Uiso 0.50 1 calc PR C 2
H7D H 0.5516 0.2697 -0.2619 0.131 Uiso 0.50 1 calc PR C 2
C8L C 0.6704(7) 0.2639(7) -0.2177(8) 0.112(3) Uiso 1 1 d . C .
H8L1 H 0.6807 0.2388 -0.2803 0.134 Uiso 1 1 calc R . .
H8L2 H 0.6871 0.2198 -0.1906 0.134 Uiso 1 1 calc R . .
O3L O 0.1062(5) 0.2166(5) 0.5948(5) 0.122(2) Uiso 1 1 d . . .
C9L C 0.0712(4) 0.1163(4) 0.5705(5) 0.0613(16) Uiso 1 1 d . E .
H9L1 H 0.0673 0.0990 0.6229 0.074 Uiso 1 1 calc R . .
H9L2 H 0.0138 0.1064 0.5409 0.074 Uiso 1 1 calc R . .
C10L C 0.1355(4) 0.0634(4) 0.5110(5) 0.0606(16) Uiso 1 1 d . . .
H10B H 0.1642 0.0235 0.5367 0.073 Uiso 1 1 calc R E .
H10C H 0.1081 0.0264 0.4542 0.073 Uiso 1 1 calc R . .
C11L C 0.1973(5) 0.1342(5) 0.5021(6) 0.080(2) Uiso 1 1 d . E .
H11A H 0.2561 0.1134 0.4980 0.096 Uiso 0.50 1 calc PR D 1
H11B H 0.1826 0.1472 0.4488 0.096 Uiso 0.50 1 calc PR D 1
H11C H 0.2493 0.1400 0.5396 0.096 Uiso 0.50 1 calc PR D 2
H11D H 0.2145 0.1177 0.4413 0.096 Uiso 0.50 1 calc PR D 2
C121 C 0.1932(6) 0.2085(6) 0.5715(6) 0.030(2) Uiso 0.50 1 d P E 1
H12D H 0.2147 0.2621 0.5581 0.037 Uiso 0.50 1 calc PR E 1
H12E H 0.2291 0.2042 0.6202 0.037 Uiso 0.50 1 calc PR E 1
C122 C 0.1584(6) 0.2150(6) 0.5262(7) 0.034(2) Uiso 0.50 1 d P E 2
H12F H 0.1235 0.2193 0.4769 0.041 Uiso 0.50 1 calc PR E 2
H12G H 0.2021 0.2662 0.5450 0.041 Uiso 0.50 1 calc PR E 2
O4L O 0.6585(7) 0.2327(8) 0.0357(8) 0.186(4) Uiso 1 1 d . . .
C131 C 0.7145(14) 0.1674(14) 0.0841(15) 0.043(5) Uiso 0.25 1 d P F 1
H13A H 0.7732 0.1603 0.0626 0.052 Uiso 0.25 1 calc PR F 1
H13E H 0.7189 0.1977 0.1478 0.052 Uiso 0.25 1 calc PR F 1
C141 C 0.6769(16) 0.0956(16) 0.0664(17) 0.118(7) Uiso 0.50 1 d P F 1
H14A H 0.6454 0.0937 0.1174 0.142 Uiso 0.50 1 calc PR F 1
H14D H 0.7191 0.0489 0.0541 0.142 Uiso 0.50 1 calc PR F 1
C151 C 0.6154(10) 0.0732(10) -0.0091(10) 0.104(4) Uiso 0.75 1 d P F 1
H15B H 0.6429 0.0735 -0.0626 0.124 Uiso 0.75 1 calc PR F 1
H15C H 0.5812 0.0156 -0.0198 0.124 Uiso 0.75 1 calc PR F 1
C161 C 0.567(3) 0.151(3) 0.029(3) 0.102(12) Uiso 0.25 1 d P F 1
H16B H 0.5464 0.1547 0.0867 0.123 Uiso 0.25 1 calc PR F 1
H16C H 0.5191 0.1547 -0.0093 0.123 Uiso 0.25 1 calc PR F 1
C132 C 0.6422(6) 0.2115(6) 0.1067(7) 0.065(2) Uiso 0.75 1 d P F 2
H13F H 0.6028 0.2543 0.1427 0.078 Uiso 0.75 1 calc PR F 2
H13G H 0.6964 0.2179 0.1413 0.078 Uiso 0.75 1 calc PR F 2
C142 C 0.6049(18) 0.1218(16) 0.0856(18) 0.130(8) Uiso 0.50 1 d P F 2
H14B H 0.5435 0.1198 0.0687 0.156 Uiso 0.50 1 calc PR F 2
H14C H 0.6091 0.1029 0.1370 0.156 Uiso 0.50 1 calc PR F 2
C152 C 0.660(4) 0.045(4) -0.003(4) 0.131(17) Uiso 0.25 1 d P F 2
H15D H 0.6273 -0.0123 -0.0371 0.157 Uiso 0.25 1 calc PR F 2
H15E H 0.7204 0.0359 0.0097 0.157 Uiso 0.25 1 calc PR F 2
C162 C 0.6424(11) 0.1453(10) -0.0389(11) 0.121(5) Uiso 0.75 1 d P F 2
H16D H 0.6814 0.1446 -0.0857 0.145 Uiso 0.75 1 calc PR F 2
H16E H 0.5828 0.1406 -0.0624 0.145 Uiso 0.75 1 calc PR F 2

loop_
_atom_site_aniso_label
_atom_site_aniso_U_11
_atom_site_aniso_U_22
_atom_site_aniso_U_33
_atom_site_aniso_U_23
_atom_site_aniso_U_13
_atom_site_aniso_U_12
Re1 0.01699(9) 0.01498(8) 0.01440(9) 0.00478(6) 0.00338(6) 0.00176(6)
Re2 0.01929(9) 0.01343(8) 0.01479(9) 0.00527(6) 0.00244(6) -0.00072(6)
N1 0.0172(16) 0.0234(17) 0.0169(17) 0.0082(14) 0.0026(13) 0.0016(13)
N2 0.0213(17) 0.0157(16) 0.0200(17) 0.0075(13) 0.0020(14) -0.0002(13)
Cl1 0.0239(5) 0.0218(5) 0.0212(5) 0.0115(4) 0.0044(4) 0.0033(4)
Cl2 0.0333(5) 0.0215(5) 0.0290(5) 0.0136(4) 0.0031(4) 0.0045(4)
Cl3 0.0271(5) 0.0176(4) 0.0246(5) 0.0109(4) 0.0010(4) 0.0000(4)
Cl4 0.0265(5) 0.0211(5) 0.0216(5) 0.0124(4) 0.0023(4) 0.0010(4)
P1 0.0170(5) 0.0201(5) 0.0153(5) 0.0045(4) 0.0029(4) 0.0022(4)
P2 0.0208(5) 0.0191(5) 0.0150(5) 0.0068(4) 0.0012(4) -0.0016(4)
O1 0.0226(14) 0.0242(14) 0.0179(14) 0.0022(12) 0.0017(12) 0.0023(12)
O2 0.0228(14) 0.0191(13) 0.0178(14) 0.0063(11) 0.0011(11) 0.0023(11)
O3 0.0255(15) 0.0198(14) 0.0196(15) 0.0012(12) -0.0019(12) -0.0002(11)
O4 0.0273(15) 0.0154(13) 0.0195(14) 0.0057(11) 0.0009(12) 0.0000(11)
C1 0.022(2) 0.041(3) 0.032(3) 0.007(2) 0.0044(19) 0.0038(19)
C2 0.022(2) 0.029(2) 0.019(2) 0.0096(17) 0.0062(17) 0.0057(17)
C3 0.026(2) 0.024(2) 0.018(2) 0.0040(16) 0.0090(17) 0.0092(17)
C4 0.028(2) 0.022(2) 0.0153(19) 0.0079(16) 0.0053(17) 0.0056(17)
C5 0.035(2) 0.024(2) 0.019(2) -0.0010(17) 0.0020(19) 0.0072(18)
C6 0.018(2) 0.023(2) 0.031(2) 0.0126(18) 0.0036(17) 0.0012(16)
C7 0.024(2) 0.039(3) 0.047(3) 0.028(2) 0.002(2) -0.001(2)
C8 0.032(3) 0.043(3) 0.087(5) 0.045(3) -0.002(3) -0.008(2)
C9 0.038(3) 0.030(3) 0.100(5) 0.022(3) -0.021(3) -0.014(2)
C10 0.026(2) 0.036(3) 0.046(3) 0.004(2) -0.007(2) -0.003(2)
C11 0.018(2) 0.029(2) 0.029(2) 0.0072(19) 0.0011(18) 0.0019(17)
C12 0.030(2) 0.044(3) 0.026(2) 0.014(2) -0.001(2) 0.004(2)
C13 0.035(3) 0.069(4) 0.049(3) 0.046(3) 0.011(2) 0.004(3)
C14 0.022(2) 0.027(2) 0.021(2) 0.0056(17) -0.0001(17) 0.0064(17)
C15 0.030(2) 0.034(2) 0.022(2) 0.0106(19) 0.0002(19) 0.0061(19)
C16 0.038(3) 0.053(3) 0.024(2) 0.016(2) 0.000(2) 0.008(2)
C17 0.037(3) 0.069(4) 0.023(3) 0.010(2) -0.011(2) 0.003(3)
C18 0.031(3) 0.075(4) 0.033(3) 0.010(3) -0.009(2) -0.011(3)
C19 0.028(2) 0.053(3) 0.024(2) 0.011(2) -0.002(2) -0.007(2)
C20 0.0145(19) 0.026(2) 0.023(2) 0.0098(17) 0.0006(16) 0.0008(16)
C21 0.024(2) 0.027(2) 0.031(2) 0.0113(19) 0.0069(18) 0.0014(17)
C22 0.024(2) 0.028(2) 0.042(3) 0.013(2) 0.002(2) -0.0008(18)
C23 0.024(2) 0.047(3) 0.044(3) 0.032(2) -0.008(2) -0.010(2)
C24 0.034(3) 0.054(3) 0.026(2) 0.022(2) 0.003(2) -0.007(2)
C25 0.026(2) 0.038(2) 0.024(2) 0.0128(19) 0.0025(18) -0.0018(19)
C26 0.021(2) 0.022(2) 0.021(2) 0.0050(17) 0.0065(17) 0.0048(16)
C27 0.039(3) 0.035(2) 0.030(3) 0.007(2) -0.001(2) 0.016(2)
C28 0.043(3) 0.039(3) 0.043(3) 0.011(2) 0.003(2) 0.021(2)
C29 0.035(2) 0.020(2) 0.038(3) 0.0056(19) 0.012(2) 0.0050(18)
C30 0.031(2) 0.032(2) 0.028(2) -0.0035(19) 0.007(2) 0.0021(19)
C31 0.021(2) 0.036(2) 0.030(2) 0.001(2) 0.0042(19) 0.0063(19)
C32 0.026(2) 0.024(2) 0.036(3) 0.0106(19) 0.0103(19) 0.0055(18)
C33 0.025(2) 0.0198(19) 0.019(2) 0.0110(16) 0.0044(17) 0.0043(16)
C34 0.035(2) 0.0172(19) 0.023(2) 0.0093(17) 0.0076(19) 0.0041(17)
C35 0.036(2) 0.0168(19) 0.0146(19) 0.0071(16) 0.0056(18) 0.0027(17)
C36 0.041(3) 0.022(2) 0.024(2) 0.0022(18) 0.001(2) 0.0000(19)
C37 0.0169(19) 0.0171(19) 0.028(2) 0.0061(17) 0.0059(17) -0.0002(15)
C38 0.019(2) 0.021(2) 0.038(3) 0.0143(18) 0.0084(18) 0.0042(16)
C39 0.026(2) 0.020(2) 0.061(3) 0.021(2) 0.011(2) 0.0015(18)
C40 0.026(2) 0.019(2) 0.067(4) 0.006(2) 0.006(2) -0.0045(18)
C41 0.021(2) 0.027(2) 0.044(3) -0.002(2) -0.003(2) -0.0003(18)
C42 0.017(2) 0.025(2) 0.032(2) 0.0064(18) 0.0016(18) 0.0042(17)
C43 0.036(3) 0.044(3) 0.030(3) 0.014(2) -0.005(2) -0.001(2)
C44 0.032(2) 0.032(2) 0.036(3) 0.023(2) 0.011(2) 0.0047(19)
C45 0.024(2) 0.0182(19) 0.021(2) 0.0064(16) -0.0016(17) 0.0014(16)
C46 0.029(2) 0.023(2) 0.019(2) 0.0086(17) -0.0007(18) 0.0003(17)
C47 0.036(2) 0.029(2) 0.020(2) 0.0097(18) -0.0018(19) 0.0023(19)
C48 0.031(2) 0.043(3) 0.021(2) 0.007(2) -0.0069(19) 0.000(2)
C49 0.025(2) 0.055(3) 0.033(3) 0.014(2) -0.005(2) -0.010(2)
C50 0.025(2) 0.039(2) 0.023(2) 0.0126(19) -0.0009(18) -0.0015(19)
C51 0.019(2) 0.038(2) 0.029(2) 0.022(2) -0.0048(18) -0.0090(18)
C52 0.029(2) 0.061(3) 0.028(3) 0.024(2) -0.004(2) -0.017(2)
C53 0.032(3) 0.098(5) 0.035(3) 0.042(3) -0.011(2) -0.024(3)
C54 0.030(3) 0.074(4) 0.076(4) 0.062(4) -0.015(3) -0.015(3)
C55 0.023(2) 0.049(3) 0.085(5) 0.048(3) -0.003(3) -0.003(2)
C56 0.023(2) 0.036(3) 0.052(3) 0.029(2) -0.002(2) -0.0041(19)
C57 0.027(2) 0.021(2) 0.024(2) 0.0049(17) 0.0065(18) -0.0009(17)
C58 0.067(4) 0.037(3) 0.036(3) 0.007(2) -0.005(3) 0.027(3)
C59 0.082(5) 0.050(3) 0.056(4) 0.016(3) 0.001(3) 0.040(3)
C60 0.065(4) 0.019(2) 0.059(4) 0.009(2) 0.029(3) 0.007(2)
C61 0.040(3) 0.044(3) 0.049(3) -0.015(3) 0.018(3) -0.007(2)
C62 0.028(3) 0.052(3) 0.039(3) -0.011(2) 0.008(2) 0.001(2)

loop_
_atom_type_symbol
_atom_type_description
_atom_type_scat_dispersion_real
_atom_type_scat_dispersion_imag
_atom_type_scat_source
C C 0.0033 0.0016 'International Tables Vol C Tables 4.2.6.8 and 6.1.1.4'
H H 0.0000 0.0000 'International Tables Vol C Tables 4.2.6.8 and 6.1.1.4'
N N 0.0061 0.0033 'International Tables Vol C Tables 4.2.6.8 and 6.1.1.4'
O O 0.0106 0.0060 'International Tables Vol C Tables 4.2.6.8 and 6.1.1.4'
P P 0.1023 0.0942 'International Tables Vol C Tables 4.2.6.8 and 6.1.1.4'
Cl Cl 0.1484 0.1585 'International Tables Vol C Tables 4.2.6.8 and 6.1.1.4'
Re Re -1.0185 7.2310 'International Tables Vol C Tables 4.2.6.8 and 6.1.1.4'

loop_
_geom_angle_atom_site_label_1
_geom_angle_atom_site_label_2
_geom_angle_atom_site_label_3
_geom_angle
O1 Re1 O2 170.60(12)
O1 Re1 N1 102.16(13)
O2 Re1 N1 82.79(12)
O1 Re1 Cl2 96.79(10)
O2 Re1 Cl2 91.07(8)
N1 Re1 Cl2 90.86(9)
O1 Re1 Cl1 89.16(10)
O2 Re1 Cl1 83.11(8)
N1 Re1 Cl1 86.67(9)
Cl2 Re1 Cl1 173.92(3)
O1 Re1 P1 92.09(10)
O2 Re1 P1 83.04(8)
N1 Re1 P1 165.74(9)
Cl2 Re1 P1 87.76(3)
Cl1 Re1 P1 93.26(3)
O3 Re2 O4 170.12(13)
O3 Re2 N2 103.31(13)
O4 Re2 N2 82.53(12)
O3 Re2 Cl3 97.16(10)
O4 Re2 Cl3 90.63(8)
N2 Re2 Cl3 91.10(9)
O3 Re2 Cl4 88.75(10)
O4 Re2 Cl4 83.63(8)
N2 Re2 Cl4 86.36(9)
Cl3 Re2 Cl4 173.98(3)
O3 Re2 P2 91.72(10)
O4 Re2 P2 82.58(8)
N2 Re2 P2 164.97(9)
Cl3 Re2 P2 87.03(3)
Cl4 Re2 P2 94.02(3)
C2 N1 C6 118.4(3)
C2 N1 Re1 125.8(3)
C6 N1 Re1 115.8(3)
C33 N2 C37 118.2(3)
C33 N2 Re2 126.0(3)
C37 N2 Re2 115.8(2)
C26 P1 C20 105.22(19)
C26 P1 C14 104.72(19)
C20 P1 C14 101.73(19)
C26 P1 Re1 112.07(13)
C20 P1 Re1 114.47(13)
C14 P1 Re1 117.31(15)
C57 P2 C51 106.5(2)
C57 P2 C45 104.61(19)
C51 P2 C45 101.69(19)
C57 P2 Re2 112.70(14)
C51 P2 Re2 112.66(14)
C45 P2 Re2 117.49(14)
C4 O2 Re1 128.2(2)
C35 O4 Re2 129.2(2)
N1 C2 C3 122.5(4)
N1 C2 C1 120.3(4)
C3 C2 C1 117.2(4)
C4 C3 C2 125.5(4)
O2 C4 C3 122.4(4)
O2 C4 C5 115.0(4)
C3 C4 C5 122.6(4)
C11 C6 C7 122.3(4)
C11 C6 N1 119.2(4)
C7 C6 N1 118.5(4)
C6 C7 C8 116.9(5)
C6 C7 C13 122.9(4)
C8 C7 C13 120.2(5)
C9 C8 C7 121.3(5)
C10 C9 C8 120.3(5)
C9 C10 C11 121.5(5)
C10 C11 C6 117.6(4)
C10 C11 C12 120.1(4)
C6 C11 C12 122.2(4)
C15 C14 C19 118.6(4)
C15 C14 P1 123.4(3)
C19 C14 P1 117.9(4)
C14 C15 C16 120.3(4)
C17 C16 C15 120.5(5)
C16 C17 C18 120.2(4)
C17 C18 C19 119.8(5)
C18 C19 C14 120.6(5)
C25 C20 C21 118.8(4)
C25 C20 P1 123.7(3)
C21 C20 P1 117.5(3)
C22 C21 C20 120.7(4)
C23 C22 C21 120.4(4)
C24 C23 C22 119.0(4)
C23 C24 C25 121.2(5)
C20 C25 C24 119.8(4)
C27 C26 C31 118.6(4)
C27 C26 P1 122.4(3)
C31 C26 P1 118.9(3)
C26 C27 C28 120.5(4)
C29 C28 C27 120.9(4)
C28 C29 C30 119.4(4)
C29 C30 C31 120.0(4)
C30 C31 C26 120.6(4)
N2 C33 C34 122.8(4)
N2 C33 C32 119.9(4)
C34 C33 C32 117.2(4)
C35 C34 C33 125.0(4)
O4 C35 C34 122.5(4)
O4 C35 C36 114.9(4)
C34 C35 C36 122.6(4)
C42 C37 C38 122.5(4)
C42 C37 N2 119.8(4)
C38 C37 N2 117.7(4)
C39 C38 C37 117.3(4)
C39 C38 C44 119.8(4)
C37 C38 C44 122.9(4)
C40 C39 C38 121.6(5)
C39 C40 C41 120.1(4)
C40 C41 C42 121.2(4)
C37 C42 C41 117.2(4)
C37 C42 C43 122.4(4)
C41 C42 C43 120.3(4)
C50 C45 C46 119.2(4)
C50 C45 P2 117.9(3)
C46 C45 P2 122.7(3)
C47 C46 C45 120.2(4)
C46 C47 C48 120.3(4)
C49 C48 C47 119.7(4)
C48 C49 C50 120.3(4)
C49 C50 C45 120.3(4)
C52 C51 C56 119.7(4)
C52 C51 P2 123.5(4)
C56 C51 P2 116.8(4)
C51 C52 C53 118.6(5)
C54 C53 C52 120.6(5)
C55 C54 C53 120.4(5)
C54 C55 C56 119.5(6)
C55 C56 C51 121.1(5)
C58 C57 C62 118.7(5)
C58 C57 P2 122.4(3)
C62 C57 P2 118.9(4)
C57 C58 C59 121.0(5)
C60 C59 C58 120.0(6)
C61 C60 C59 119.6(5)
C60 C61 C62 120.7(5)
C61 C62 C57 120.0(5)
C1LA O1L C1LB 31.6(9)
C1LA O1L C4L 111.5(9)
C1LB O1L C4L 100.6(9)
O1L C1LA C2LA 109.8(12)
C1LA C2LA C3L 108.6(11)
O1L C1LB C2LB 111.9(13)
C3L C2LB C1LB 98.5(12)
C2LB C3L C2LA 33.7(8)
C2LB C3L C4L 108.0(10)
C2LA C3L C4L 101.2(9)
O1L C4L C3L 107.0(8)
C5L O2L C8L 104.2(7)
C6LA C5L O2L 104.1(9)
C6LA C5L C6LB 52.6(11)
O2L C5L C6LB 106.7(11)
C5L C6LA C7L 105.2(11)
C5L C6LB C7L 96.0(15)
C8L C7L C6LA 93.7(10)
C8L C7L C6LB 103.1(11)
C6LA C7L C6LB 46.9(10)
C7L C8L O2L 109.7(9)
C122 O3L C121 39.3(5)
C122 O3L C9L 103.3(7)
C121 O3L C9L 102.7(6)
C10L C9L O3L 104.5(6)
C11L C10L C9L 103.4(6)
C121 C11L C122 40.8(6)
C121 C11L C10L 108.4(8)
C122 C11L C10L 108.6(8)
C11L C121 O3L 108.3(8)
C11L C122 O3L 107.0(8)
C132 O4L C162 104.8(11)
C132 O4L C131 49.5(9)
C162 O4L C131 84.4(11)
C132 O4L C161 62.0(16)
C162 O4L C161 56.8(15)
C131 O4L C161 84.2(16)
C141 C131 O4L 108.7(19)
C131 C141 C151 114(2)
C161 C151 C141 94(2)
C151 C161 O4L 94(2)
O4L C132 C142 112.3(14)
C132 C142 C152 110(2)
C142 C152 C162 76(2)
O4L C162 C152 111(2)

loop_
_geom_bond_atom_site_label_1
_geom_bond_atom_site_label_2
_geom_bond_distance
Re1 O1 1.685(3)
Re1 O2 2.010(3)
Re1 N1 2.124(3)
Re1 Cl2 2.3758(10)
Re1 Cl1 2.4141(9)
Re1 P1 2.4743(10)
Re2 O3 1.683(3)
Re2 O4 2.015(3)
Re2 N2 2.116(3)
Re2 Cl3 2.3784(9)
Re2 Cl4 2.4200(9)
Re2 P2 2.4722(10)
N1 C2 1.321(5)
N1 C6 1.456(5)
N2 C33 1.318(5)
N2 C37 1.455(5)
P1 C26 1.822(4)
P1 C20 1.825(4)
P1 C14 1.829(4)
P2 C57 1.819(4)
P2 C51 1.827(4)
P2 C45 1.827(4)
O2 C4 1.315(5)
O4 C35 1.316(5)
C1 C2 1.498(6)
C2 C3 1.424(6)
C3 C4 1.360(6)
C4 C5 1.488(6)
C6 C11 1.403(6)
C6 C7 1.405(6)
C7 C8 1.407(7)
C7 C13 1.509(7)
C8 C9 1.377(9)
C9 C10 1.372(8)
C10 C11 1.391(6)
C11 C12 1.502(6)
C14 C15 1.385(6)
C14 C19 1.392(6)
C15 C16 1.385(6)
C16 C17 1.369(7)
C17 C18 1.374(8)
C18 C19 1.387(7)
C20 C25 1.379(6)
C20 C21 1.395(6)
C21 C22 1.380(6)
C22 C23 1.379(7)
C23 C24 1.375(7)
C24 C25 1.392(7)
C26 C27 1.377(6)
C26 C31 1.402(6)
C27 C28 1.383(7)
C28 C29 1.377(7)
C29 C30 1.382(7)
C30 C31 1.385(6)
C32 C33 1.504(6)
C33 C34 1.425(6)
C34 C35 1.361(6)
C35 C36 1.487(6)
C37 C42 1.403(6)
C37 C38 1.408(6)
C38 C39 1.400(6)
C38 C44 1.498(7)
C39 C40 1.371(8)
C40 C41 1.391(8)
C41 C42 1.403(6)
C42 C43 1.496(7)
C45 C50 1.389(6)
C45 C46 1.391(6)
C46 C47 1.384(6)
C47 C48 1.388(7)
C48 C49 1.377(7)
C49 C50 1.389(6)
C51 C52 1.377(7)
C51 C56 1.396(7)
C52 C53 1.422(8)
C53 C54 1.377(9)
C54 C55 1.367(9)
C55 C56 1.387(6)
C57 C58 1.369(7)
C57 C62 1.393(7)
C58 C59 1.388(8)
C59 C60 1.377(9)
C60 C61 1.364(8)
C61 C62 1.389(7)
O1L C1LA 1.226(14)
O1L C1LB 1.373(17)
O1L C4L 1.423(11)
C1LA C2LA 1.428(19)
C2LA C3L 1.436(16)
C1LB C2LB 1.58(2)
C2LB C3L 1.435(18)
C3L C4L 1.480(12)
O2L C5L 1.413(10)
O2L C8L 1.434(11)
C5L C6LA 1.404(16)
C5L C6LB 1.44(2)
C6LA C7L 1.498(17)
C6LB C7L 1.65(2)
C7L C8L 1.413(14)
O3L C122 1.400(12)
O3L C121 1.423(12)
O3L C9L 1.562(9)
C9L C10L 1.500(9)
C10L C11L 1.486(10)
C11L C121 1.336(12)
C11L C122 1.383(12)
O4L C132 1.345(14)
O4L C162 1.508(17)
O4L C131 1.76(2)
O4L C161 1.85(4)
C131 C141 1.19(3)
C141 C151 1.48(3)
C151 C161 1.44(4)
C132 C142 1.43(2)
C142 C152 1.82(6)
C152 C162 1.91(5)
